data_7216436
loop_
_publ_author_name
'Wang, Xiu-Li'
'Cao, Jing-Jing'
'Liu, Guo-Cheng'
'Tian, Ai-Xiang'
'Luan, Jian'
'Lin, Hong-Yan'
'Zhang, Ju-Wen'
'Li, Na'

_publ_section_title
;
 Keggin-based 3D frameworks tuned by silver polymeric motifs: effect of
 the bi(triazole) substituent group on the architectures
;
_journal_issue 25
_journal_name_full CrystEngComm
_journal_page_first 5732
_journal_paper_doi 10.1039/c4ce00147h
_journal_volume 16
_journal_year 2014
_chemical_formula_sum 'C8 H34 Ag4 N12 O55 P V W11'
_chemical_formula_weight 3714.21
_chemical_name_systematic
; 
 ? 
;
_space_group_IT_number 57
_symmetry_cell_setting orthorhombic
_symmetry_space_group_name_Hall '-P 2c 2b'
_symmetry_space_group_name_H-M 'P b c m'
_atom_sites_solution_hydrogens geom
_atom_sites_solution_primary direct
_atom_sites_solution_secondary difmap
_audit_creation_method SHELXL-97
_cell_angle_alpha 90.00
_cell_angle_beta 90.00
_cell_angle_gamma 90.00
_cell_formula_units_Z 4
_cell_length_a 12.2940(6)
_cell_length_b 21.5140(11)
_cell_length_c 19.6330(10)
_cell_measurement_temperature 293(2)
_cell_measurement_theta_max 26.00
_cell_measurement_theta_min 1.66
_cell_volume 5192.8(5)
_computing_cell_refinement 'SMART (Bruker, 2001)'
_computing_data_collection 'SMART (Bruker, 2001)'
_computing_data_reduction 'SAINT+ (Bruker, 1999)'
_computing_molecular_graphics 'PLATON (Spek, 2003)'
_computing_publication_material 'SHELXTL (1998)'
_computing_structure_refinement 'SHELXL-97 (Sheldrick, 2008)'
_computing_structure_solution 'SHELXS-97 (Sheldrick, 2008)'
_diffrn_ambient_temperature 293(2)
_diffrn_measured_fraction_theta_full 0.998
_diffrn_measured_fraction_theta_max 0.998
_diffrn_measurement_device_type 'CCD area detector'
_diffrn_measurement_method 'phi and omega scans'
_diffrn_radiation_monochromator graphite
_diffrn_radiation_source 'fine-focus sealed tube'
_diffrn_radiation_type MoK\a
_diffrn_radiation_wavelength 0.71069
_diffrn_reflns_av_R_equivalents 0.0502
_diffrn_reflns_av_sigmaI/netI 0.0379
_diffrn_reflns_limit_h_max 15
_diffrn_reflns_limit_h_min -14
_diffrn_reflns_limit_k_max 26
_diffrn_reflns_limit_k_min -24
_diffrn_reflns_limit_l_max 24
_diffrn_reflns_limit_l_min -20
_diffrn_reflns_number 27731
_diffrn_reflns_theta_full 26.00
_diffrn_reflns_theta_max 26.00
_diffrn_reflns_theta_min 1.66
_exptl_absorpt_coefficient_mu 26.066
_exptl_absorpt_correction_T_max 0.096
_exptl_absorpt_correction_T_min 0.018
_exptl_absorpt_correction_type multi-scan
_exptl_absorpt_process_details SADABS
_exptl_crystal_colour RED
_exptl_crystal_density_diffrn 4.751
_exptl_crystal_density_method 'not measured'
_exptl_crystal_description BLOCK
_exptl_crystal_F_000 6584
_exptl_crystal_size_max 0.28
_exptl_crystal_size_mid 0.14
_exptl_crystal_size_min 0.09
_platon_squeeze_details
;
;
_refine_diff_density_max 3.037
_refine_diff_density_min -2.180
_refine_diff_density_rms 0.347
_refine_ls_extinction_method none
_refine_ls_goodness_of_fit_ref 1.057
_refine_ls_hydrogen_treatment constr
_refine_ls_matrix_type full
_refine_ls_number_parameters 370
_refine_ls_number_reflns 5247
_refine_ls_number_restraints 54
_refine_ls_restrained_S_all 1.052
_refine_ls_R_factor_all 0.0484
_refine_ls_R_factor_gt 0.0398
_refine_ls_shift/su_max 0.001
_refine_ls_shift/su_mean 0.000
_refine_ls_structure_factor_coef Fsqd
_refine_ls_weighting_details 'calc w=1/[\s^2^(Fo^2^)+(0.0581P)^2^+83.5560P] where P=(Fo^2^+2Fc^2^)/3'
_refine_ls_weighting_scheme calc
_refine_ls_wR_factor_gt 0.1041
_refine_ls_wR_factor_ref 0.1082
_reflns_number_gt 4386
_reflns_number_total 5247
_reflns_threshold_expression >2sigma(I)
_cod_data_source_file c4ce00147h2.cif
_cod_data_source_block compound_1
_cod_depositor_comments
;
The following automatic conversions were performed:

'_symmetry_cell_setting' value 'Orthorhombic' changed to
'orthorhombic' according to
/usr/data/users/saulius/crontab/automatic-downloads/current/RSC/lib/dictionaries/cif_core.dic
dictionary named 'cif_core.dic' version 2.4.2 from 2011-04-26.

Automatic conversion script
Id: cif_fix_values 2281 2013-09-26 08:29:07Z andrius 
;
_cod_original_sg_symbol_H-M Pbcm
_cod_database_code 7216436

loop_
_symmetry_equiv_pos_as_xyz
'x, y, z'
'-x, -y, z+1/2'
'x, -y+1/2, -z'
'-x, y+1/2, -z+1/2'
'-x, -y, -z'
'x, y, -z-1/2'
'-x, y-1/2, z'
'x, -y-1/2, z-1/2'

loop_
_atom_site_label
_atom_site_type_symbol
_atom_site_fract_x
_atom_site_fract_y
_atom_site_fract_z
_atom_site_U_iso_or_equiv
_atom_site_adp_type
_atom_site_occupancy
_atom_site_symmetry_multiplicity
_atom_site_calc_flag
_atom_site_refinement_flags
W1 W -0.00551(4) 0.55462(2) 0.16444(3) 0.01766(13) Uani 0.92 1 d P
W2 W 0.27818(4) 0.60818(2) 0.16492(3) 0.01986(14) Uani 0.92 1 d P
W3 W -0.07441(6) 0.42635(3) 0.2500 0.02322(18) Uani 0.92 2 d SP
W4 W 0.13440(5) 0.33871(2) 0.15644(3) 0.02797(16) Uani 0.92 1 d P
W5 W 0.46828(6) 0.52891(4) 0.2500 0.0291(2) Uani 0.92 2 d SP
W6 W 0.20344(5) 0.46721(3) 0.07065(3) 0.02826(16) Uani 0.92 1 d P
W7 W 0.39184(5) 0.38730(3) 0.15586(4) 0.03584(18) Uani 0.92 1 d P
V1 V -0.00551(4) 0.55462(2) 0.16444(3) 0.01766(13) Uani 0.08 1 d P
V2 V 0.27818(4) 0.60818(2) 0.16492(3) 0.01986(14) Uani 0.08 1 d P
V3 V -0.07441(6) 0.42635(3) 0.2500 0.02322(18) Uani 0.08 2 d SP
V4 V 0.13440(5) 0.33871(2) 0.15644(3) 0.02797(16) Uani 0.08 1 d P
V5 V 0.46828(6) 0.52891(4) 0.2500 0.0291(2) Uani 0.08 2 d SP
V6 V 0.20344(5) 0.46721(3) 0.07065(3) 0.02826(16) Uani 0.08 1 d P
V7 V 0.39184(5) 0.38730(3) 0.15586(4) 0.03584(18) Uani 0.08 1 d P
Ag1 Ag 0.39792(8) 0.76485(5) 0.07500(7) 0.0409(3) Uani 1 1 d .
Ag2 Ag -0.09436(7) 0.68934(4) 0.03095(5) 0.0203(2) Uani 1 1 d .
P1 P 0.2007(3) 0.47210(17) 0.2500 0.0126(8) Uani 1 2 d S
N1 N 0.2412(8) 0.8081(4) 0.0420(5) 0.020(2) Uani 1 1 d .
N2 N 0.5492(8) 0.7084(5) 0.0563(6) 0.032(3) Uani 1 1 d .
C3 C 0.6428(9) 0.7250(5) 0.0243(6) 0.021(3) Uani 1 1 d .
N5 N 0.6871(10) 0.6518(8) 0.0888(9) 0.061(5) Uani 1 1 d .
N6 N 0.1110(10) 0.8748(5) 0.0339(8) 0.045(3) Uani 1 1 d .
C1 C 0.2099(8) 0.8666(5) 0.0528(6) 0.014(2) Uani 1 1 d U
H1 H 0.2538 0.8974 0.0716 0.016 Uiso 1 1 calc R
N3 N 0.0737(8) 0.8214(5) 0.0048(6) 0.024(2) Uani 1 1 d .
N4 N 0.7279(8) 0.6920(5) 0.0436(6) 0.028(2) Uani 1 1 d .
C4 C 0.5779(11) 0.6605(6) 0.0953(7) 0.029(3) Uani 1 1 d U
H4A H 0.5313 0.6370 0.1224 0.035 Uiso 1 1 calc R
O1 O 0.6063(12) 0.5393(8) 0.2500 0.062(5) Uani 1 2 d S
O2 O 0.2857(8) 0.3229(5) 0.1413(5) 0.037(2) Uani 1 1 d U
O3 O 0.4500(8) 0.4654(4) 0.1829(5) 0.035(2) Uani 1 1 d .
O4 O 0.0712(7) 0.5031(4) 0.1028(4) 0.0212(17) Uani 1 1 d U
O5 O 0.3983(11) 0.3659(7) 0.2500 0.045(4) Uani 1 2 d S
O6 O -0.1050(7) 0.4878(4) 0.1826(4) 0.0233(19) Uani 1 1 d .
O7 O 0.4297(7) 0.5888(4) 0.3171(5) 0.028(2) Uani 1 1 d .
O8 O 0.3407(8) 0.4260(4) 0.0735(5) 0.038(2) Uani 1 1 d .
O9 O 0.0073(8) 0.3806(4) 0.1840(4) 0.027(2) Uani 1 1 d .
O10 O 0.2770(9) 0.6518(5) 0.2500 0.020(2) Uani 1 2 d S
O11 O 0.2793(8) 0.5336(5) 0.2500 0.015(2) Uani 1 2 d S
O12 O 0.1357(7) 0.3870(4) 0.0749(5) 0.030(2) Uani 1 1 d U
O13 O 0.1254(7) 0.6020(4) 0.1695(4) 0.0192(17) Uani 1 1 d .
O14 O 0.1554(10) 0.3200(6) 0.2500 0.026(3) Uani 1 2 d SU
O15 O -0.1944(12) 0.3858(7) 0.2500 0.040(3) Uani 1 2 d SU
O16 O 0.2254(7) 0.4311(3) 0.1831(4) 0.0200(18) Uani 1 1 d .
O17 O 0.0757(9) 0.4946(5) 0.2500 0.014(2) Uani 1 2 d S
O18 O 0.5062(10) 0.3513(5) 0.1260(8) 0.064(4) Uani 1 1 d .
O19 O -0.0492(10) 0.5893(6) 0.2500 0.024(3) Uani 1 2 d S
O20 O 0.2953(8) 0.6686(4) 0.1113(5) 0.035(2) Uani 1 1 d .
O21 O -0.0827(8) 0.5994(4) 0.1117(5) 0.032(2) Uani 1 1 d .
O22 O 0.1938(9) 0.4824(5) -0.0135(5) 0.041(3) Uani 1 1 d .
O23 O 0.0826(8) 0.2706(5) 0.1275(5) 0.039(2) Uani 1 1 d U
O24 O 0.2721(7) 0.5398(4) 0.1035(4) 0.0249(19) Uani 1 1 d .
C2 C 0.1576(9) 0.7827(5) 0.0115(5) 0.015(2) Uani 1 1 d .
O1W O 0.6287(11) 0.1093(7) 0.7500 0.038(3) Uani 1 2 d SU

loop_
_atom_site_aniso_label
_atom_site_aniso_U_11
_atom_site_aniso_U_22
_atom_site_aniso_U_33
_atom_site_aniso_U_23
_atom_site_aniso_U_13
_atom_site_aniso_U_12
W1 0.0230(3) 0.0150(3) 0.0150(3) 0.00505(19) -0.0052(2) -0.00270(19)
W2 0.0290(3) 0.0132(3) 0.0173(3) 0.00367(19) 0.0030(2) -0.0086(2)
W3 0.0316(4) 0.0169(4) 0.0212(4) 0.000 0.000 -0.0137(3)
W4 0.0537(4) 0.0109(3) 0.0192(3) -0.0078(2) 0.0038(3) -0.0086(2)
W5 0.0198(4) 0.0219(4) 0.0456(5) 0.000 0.000 -0.0008(3)
W6 0.0478(4) 0.0226(3) 0.0144(3) -0.0054(2) 0.0079(2) -0.0107(2)
W7 0.0388(3) 0.0207(3) 0.0479(4) -0.0112(3) 0.0148(3) 0.0078(2)
V1 0.0230(3) 0.0150(3) 0.0150(3) 0.00505(19) -0.0052(2) -0.00270(19)
V2 0.0290(3) 0.0132(3) 0.0173(3) 0.00367(19) 0.0030(2) -0.0086(2)
V3 0.0316(4) 0.0169(4) 0.0212(4) 0.000 0.000 -0.0137(3)
V4 0.0537(4) 0.0109(3) 0.0192(3) -0.0078(2) 0.0038(3) -0.0086(2)
V5 0.0198(4) 0.0219(4) 0.0456(5) 0.000 0.000 -0.0008(3)
V6 0.0478(4) 0.0226(3) 0.0144(3) -0.0054(2) 0.0079(2) -0.0107(2)
V7 0.0388(3) 0.0207(3) 0.0479(4) -0.0112(3) 0.0148(3) 0.0078(2)
Ag1 0.0192(5) 0.0251(5) 0.0783(9) -0.0007(6) -0.0079(5) -0.0014(4)
Ag2 0.0177(4) 0.0186(4) 0.0245(5) 0.0012(4) 0.0031(4) 0.0026(3)
P1 0.021(2) 0.0075(18) 0.0087(19) 0.000 0.000 -0.0037(15)
N1 0.018(5) 0.010(4) 0.032(6) -0.002(4) 0.001(4) 0.002(4)
N2 0.017(5) 0.039(6) 0.040(7) 0.024(6) 0.011(5) 0.003(5)
C3 0.010(5) 0.019(6) 0.032(7) 0.000(5) 0.003(5) 0.001(4)
N5 0.028(7) 0.076(10) 0.079(11) 0.043(9) 0.011(7) 0.004(7)
N6 0.047(7) 0.013(5) 0.075(10) -0.013(6) 0.005(7) -0.007(5)
C1 0.014(2) 0.013(2) 0.014(2) -0.0002(10) -0.0004(10) -0.0002(10)
N3 0.022(5) 0.017(5) 0.033(6) -0.004(4) 0.001(5) -0.006(4)
N4 0.015(5) 0.029(6) 0.039(7) 0.009(5) 0.001(5) 0.003(4)
C4 0.028(3) 0.029(3) 0.029(3) 0.0011(10) 0.0003(10) 0.0003(10)
O1 0.025(8) 0.054(11) 0.106(16) 0.000 0.000 0.000(7)
O2 0.037(2) 0.036(2) 0.037(2) -0.0006(10) 0.0004(10) 0.0004(10)
O3 0.036(5) 0.033(5) 0.035(6) -0.006(4) 0.009(4) 0.004(4)
O4 0.0218(19) 0.0210(19) 0.0208(19) -0.0001(10) -0.0006(10) -0.0004(10)
O5 0.027(7) 0.028(8) 0.078(12) 0.000 0.000 0.009(6)
O6 0.025(4) 0.021(4) 0.023(5) 0.001(4) -0.010(4) -0.009(3)
O7 0.028(5) 0.024(5) 0.032(5) -0.004(4) -0.010(4) -0.010(4)
O8 0.052(6) 0.033(5) 0.029(5) -0.014(4) 0.016(5) 0.004(5)
O9 0.046(5) 0.020(4) 0.016(4) 0.002(4) -0.006(4) -0.014(4)
O10 0.019(6) 0.016(6) 0.025(7) 0.000 0.000 -0.007(5)
O11 0.015(5) 0.013(5) 0.016(6) 0.000 0.000 0.002(4)
O12 0.031(2) 0.030(2) 0.030(2) -0.0009(10) 0.0002(10) -0.0010(10)
O13 0.026(4) 0.016(4) 0.015(4) 0.002(3) -0.003(3) -0.010(3)
O14 0.026(3) 0.025(3) 0.026(3) 0.000 0.000 0.0002(10)
O15 0.040(4) 0.040(4) 0.041(4) 0.000 0.000 -0.0008(10)
O16 0.028(4) 0.012(4) 0.020(4) -0.005(3) 0.006(3) 0.001(3)
O17 0.027(6) 0.009(5) 0.008(5) 0.000 0.000 0.000(4)
O18 0.060(8) 0.040(7) 0.091(10) -0.020(7) 0.024(7) 0.021(6)
O19 0.030(7) 0.022(6) 0.019(6) 0.000 0.000 -0.002(5)
O20 0.047(6) 0.033(5) 0.024(5) 0.011(4) 0.000(4) -0.018(4)
O21 0.038(5) 0.025(5) 0.031(5) 0.004(4) -0.007(4) 0.000(4)
O22 0.070(7) 0.035(5) 0.016(5) -0.008(4) 0.006(5) -0.019(5)
O23 0.040(3) 0.038(3) 0.039(3) -0.0008(10) 0.0003(10) -0.0006(10)
O24 0.037(5) 0.018(4) 0.019(5) 0.002(3) 0.007(4) -0.009(4)
C2 0.022(6) 0.012(5) 0.009(5) -0.004(4) -0.004(4) -0.001(4)
O1W 0.038(3) 0.039(3) 0.039(3) 0.000 0.000 0.0003(10)

loop_
_atom_type_symbol
_atom_type_description
_atom_type_scat_dispersion_real
_atom_type_scat_dispersion_imag
_atom_type_scat_source
C C 0.0033 0.0016 'International Tables Vol C Tables 4.2.6.8 and 6.1.1.4'
H H 0.0000 0.0000 'International Tables Vol C Tables 4.2.6.8 and 6.1.1.4'
N N 0.0061 0.0033 'International Tables Vol C Tables 4.2.6.8 and 6.1.1.4'
O O 0.0106 0.0060 'International Tables Vol C Tables 4.2.6.8 and 6.1.1.4'
P P 0.1023 0.0942 'International Tables Vol C Tables 4.2.6.8 and 6.1.1.4'
Ag Ag -0.8971 1.1015 'International Tables Vol C Tables 4.2.6.8 and 6.1.1.4'
W W -0.8490 6.8722 'International Tables Vol C Tables 4.2.6.8 and 6.1.1.4'
V V 0.3005 0.5294 'International Tables Vol C Tables 4.2.6.8 and 6.1.1.4'

loop_
_geom_angle_atom_site_label_1
_geom_angle_atom_site_label_2
_geom_angle_atom_site_label_3
_geom_angle
_geom_angle_site_symmetry_1
_geom_angle_site_symmetry_3
O21 W1 O4 102.7(4) . .
O21 W1 O13 101.5(4) . .
O4 W1 O13 85.8(3) . .
O21 W1 O19 99.0(5) . .
O4 W1 O19 158.3(4) . .
O13 W1 O19 89.0(4) . .
O21 W1 O6 100.4(4) . .
O4 W1 O6 89.9(4) . .
O13 W1 O6 158.0(3) . .
O19 W1 O6 87.1(4) . .
O21 W1 O17 170.2(4) . .
O4 W1 O17 85.6(3) . .
O13 W1 O17 84.1(4) . .
O19 W1 O17 72.8(4) . .
O6 W1 O17 74.1(4) . .
O20 W2 O13 102.1(4) . .
O20 W2 O24 101.8(4) . .
O13 W2 O24 86.4(4) . .
O20 W2 O10 99.6(4) . .
O13 W2 O10 89.2(4) . .
O24 W2 O10 158.5(4) . .
O20 W2 O7 99.2(4) . 6_556
O13 W2 O7 158.8(3) . 6_556
O24 W2 O7 89.3(4) . 6_556
O10 W2 O7 87.3(4) . 6_556
O20 W2 O11 169.6(4) . .
O13 W2 O11 85.6(4) . .
O24 W2 O11 85.5(3) . .
O10 W2 O11 73.2(3) . .
O7 W2 O11 73.4(4) 6_556 .
O15 W3 O6 100.5(4) . 6_556
O15 W3 O6 100.5(4) . .
O6 W3 O6 87.8(5) 6_556 .
O15 W3 O9 101.0(4) . 6_556
O6 W3 O9 89.5(4) 6_556 6_556
O6 W3 O9 158.5(3) . 6_556
O15 W3 O9 101.0(4) . .
O6 W3 O9 158.5(3) 6_556 .
O6 W3 O9 89.5(4) . .
O9 W3 O9 85.3(5) 6_556 .
O15 W3 O17 172.1(6) . .
O6 W3 O17 73.9(3) 6_556 .
O6 W3 O17 73.9(3) . .
O9 W3 O17 84.8(3) 6_556 .
O9 W3 O17 84.8(3) . .
O23 W4 O9 101.4(4) . .
O23 W4 O14 101.1(5) . .
O9 W4 O14 86.3(4) . .
O23 W4 O12 101.1(5) . .
O9 W4 O12 89.3(4) . .
O14 W4 O12 157.8(5) . .
O23 W4 O2 99.2(4) . .
O9 W4 O2 159.4(4) . .
O14 W4 O2 88.9(5) . .
O12 W4 O2 87.6(4) . .
O23 W4 O16 171.3(4) . .
O9 W4 O16 85.8(3) . .
O14 W4 O16 84.2(4) . .
O12 W4 O16 73.8(3) . .
O2 W4 O16 73.8(4) . .
O1 W5 O7 99.1(5) . 6_556
O1 W5 O7 99.1(5) . .
O7 W5 O7 87.6(6) 6_556 .
O1 W5 O3 102.1(5) . 6_556
O7 W5 O3 158.7(4) 6_556 6_556
O7 W5 O3 88.7(4) . 6_556
O1 W5 O3 102.1(5) . .
O7 W5 O3 88.7(4) 6_556 .
O7 W5 O3 158.8(4) . .
O3 W5 O3 87.2(6) 6_556 .
O1 W5 O11 170.0(6) . .
O7 W5 O11 73.8(3) 6_556 .
O7 W5 O11 73.8(3) . .
O3 W5 O11 85.0(3) 6_556 .
O3 W5 O11 85.0(3) . .
O22 W6 O24 101.9(4) . .
O22 W6 O8 100.4(5) . .
O24 W6 O8 88.8(4) . .
O22 W6 O4 100.7(5) . .
O24 W6 O4 86.2(4) . .
O8 W6 O4 158.9(4) . .
O22 W6 O12 100.7(4) . .
O24 W6 O12 157.4(4) . .
O8 W6 O12 88.0(4) . .
O4 W6 O12 88.8(4) . .
O22 W6 O16 171.4(4) . .
O24 W6 O16 84.4(3) . .
O8 W6 O16 73.6(4) . .
O4 W6 O16 85.5(3) . .
O12 W6 O16 73.3(3) . .
O18 W7 O3 100.8(5) . .
O18 W7 O5 100.9(6) . .
O3 W7 O5 85.8(5) . .
O18 W7 O8 100.2(6) . .
O3 W7 O8 88.5(4) . .
O5 W7 O8 158.9(5) . .
O18 W7 O2 100.4(5) . .
O3 W7 O2 158.8(4) . .
O5 W7 O2 89.9(5) . .
O8 W7 O2 88.0(4) . .
O18 W7 O16 172.2(5) . .
O3 W7 O16 84.7(3) . .
O5 W7 O16 84.9(4) . .
O8 W7 O16 74.3(3) . .
O2 W7 O16 74.2(3) . .
N1 Ag1 N2 152.8(4) . .
N1 Ag1 O18 102.7(4) . 7_665
N2 Ag1 O18 94.6(4) . 7_665
N1 Ag1 O20 89.6(3) . .
N2 Ag1 O20 90.9(4) . .
O18 Ag1 O20 139.1(4) 7_665 .
N1 Ag1 Ag1 78.8(3) . 3_565
N2 Ag1 Ag1 74.1(3) . 3_565
O18 Ag1 Ag1 124.6(4) 7_665 3_565
O20 Ag1 Ag1 95.9(2) . 3_565
N3 Ag2 N4 166.9(4) 3_565 1_455
N3 Ag2 O21 93.9(4) 3_565 .
N4 Ag2 O21 90.3(4) 1_455 .
N3 Ag2 O23 104.7(4) 3_565 7_565
N4 Ag2 O23 87.5(4) 1_455 7_565
O21 Ag2 O23 93.2(3) . 7_565
N3 Ag2 Ag2 87.7(3) 3_565 3_565
N4 Ag2 Ag2 91.4(3) 1_455 3_565
O21 Ag2 Ag2 165.3(2) . 3_565
O23 Ag2 Ag2 72.3(2) 7_565 3_565
O16 P1 O16 109.2(6) 6_556 .
O16 P1 O17 110.1(4) 6_556 .
O16 P1 O17 110.1(4) . .
O16 P1 O11 109.3(4) 6_556 .
O16 P1 O11 109.3(4) . .
O17 P1 O11 108.6(6) . .
C2 N1 C1 104.0(9) . .
C2 N1 Ag1 129.4(7) . .
C1 N1 Ag1 126.5(8) . .
C4 N2 C3 104.2(10) . .
C4 N2 Ag1 122.8(9) . .
C3 N2 Ag1 129.3(8) . .
N4 C3 N2 113.4(11) . .
N4 C3 C3 126.4(7) . 3_565
N2 C3 C3 120.2(7) . 3_565
N4 N5 C4 110.1(12) . .
C1 N6 N3 109.0(11) . .
N6 C1 N1 110.8(10) . .
C2 N3 N6 103.0(10) . .
C2 N3 Ag2 134.0(8) . 3_565
N6 N3 Ag2 122.6(8) . 3_565
C3 N4 N5 104.0(10) . .
C3 N4 Ag2 140.3(9) . 1_655
N5 N4 Ag2 115.5(8) . 1_655
N2 C4 N5 108.2(12) . .
W4 O2 W7 120.5(5) . .
W7 O3 W5 150.3(6) . .
W1 O4 W6 150.8(5) . .
V7 O5 W7 0.00(4) 6_556 6_556
V7 O5 W7 151.6(8) 6_556 .
W7 O5 W7 151.6(8) 6_556 .
W3 O6 W1 121.4(4) . .
W5 O7 V2 120.7(4) . 6_556
W5 O7 W2 120.7(4) . 6_556
V2 O7 W2 0.000(9) 6_556 6_556
W6 O8 W7 121.0(5) . .
W4 O9 W3 151.3(5) . .
W2 O10 V2 121.3(6) . 6_556
W2 O10 W2 121.3(6) . 6_556
V2 O10 W2 0.00(4) 6_556 6_556
P1 O11 V2 123.8(3) . 6_556
P1 O11 W2 123.8(3) . 6_556
V2 O11 W2 0.00(4) 6_556 6_556
P1 O11 W2 123.8(3) . .
V2 O11 W2 92.3(4) 6_556 .
W2 O11 W2 92.3(4) 6_556 .
P1 O11 W5 123.6(6) . .
V2 O11 W5 92.1(3) 6_556 .
W2 O11 W5 92.1(3) 6_556 .
W2 O11 W5 92.1(3) . .
W4 O12 W6 122.0(5) . .
W2 O13 W1 151.1(5) . .
V4 O14 W4 0.00(4) 6_556 6_556
V4 O14 W4 150.8(7) 6_556 .
W4 O14 W4 150.8(7) 6_556 .
P1 O16 W7 125.3(5) . .
P1 O16 W4 123.8(4) . .
W7 O16 W4 91.5(3) . .
P1 O16 W6 124.2(4) . .
W7 O16 W6 91.1(3) . .
W4 O16 W6 90.9(3) . .
P1 O17 V1 124.9(3) . 6_556
P1 O17 W1 124.9(3) . 6_556
V1 O17 W1 0.00(3) 6_556 6_556
P1 O17 W1 124.9(3) . .
V1 O17 W1 91.7(4) 6_556 .
W1 O17 W1 91.7(4) 6_556 .
P1 O17 W3 124.0(5) . .
V1 O17 W3 90.6(3) 6_556 .
W1 O17 W3 90.6(3) 6_556 .
W1 O17 W3 90.6(3) . .
W7 O18 Ag1 153.1(7) . 7_655
W1 O19 V1 122.6(6) . 6_556
W1 O19 W1 122.6(6) . 6_556
V1 O19 W1 0.00(3) 6_556 6_556
W2 O20 Ag1 150.5(5) . .
W1 O21 Ag2 148.6(5) . .
W4 O23 Ag2 144.1(5) . 7
W6 O24 W2 150.8(5) . .
N1 C2 N3 113.0(9) . .
N1 C2 C2 122.5(7) . 3_565
N3 C2 C2 124.4(7) . 3_565

loop_
_geom_bond_atom_site_label_1
_geom_bond_atom_site_label_2
_geom_bond_distance
_geom_bond_site_symmetry_2
W1 O21 1.703(9) .
W1 O4 1.893(8) .
W1 O13 1.908(8) .
W1 O19 1.915(6) .
W1 O6 1.921(8) .
W1 O17 2.342(7) .
W2 O20 1.686(9) .
W2 O13 1.885(8) .
W2 O24 1.904(8) .
W2 O10 1.916(5) .
W2 O7 1.941(9) 6_556
W2 O11 2.316(7) .
W3 O15 1.713(14) .
W3 O6 1.907(8) 6_556
W3 O6 1.908(8) .
W3 O9 1.913(9) 6_556
W3 O9 1.913(9) .
W3 O17 2.358(11) .
W4 O23 1.695(10) .
W4 O9 1.883(10) .
W4 O14 1.898(3) .
W4 O12 1.909(9) .
W4 O2 1.915(10) .
W4 O16 2.340(8) .
W5 O1 1.711(15) .
W5 O7 1.902(9) 6_556
W5 O7 1.902(9) .
W5 O3 1.910(10) 6_556
W5 O3 1.910(10) .
W5 O11 2.325(10) .
W6 O22 1.688(10) .
W6 O24 1.888(8) .
W6 O8 1.907(10) .
W6 O4 1.907(8) .
W6 O12 1.917(9) .
W6 O16 2.356(8) .
W7 O18 1.710(11) .
W7 O3 1.902(10) .
W7 O5 1.907(3) .
W7 O8 1.924(11) .
W7 O2 1.925(10) .
W7 O16 2.314(8) .
Ag1 N1 2.236(9) .
Ag1 N2 2.251(11) .
Ag1 O18 2.418(10) 7_665
Ag1 O20 2.527(9) .
Ag1 Ag1 3.014(3) 3_565
Ag2 N3 2.194(10) 3_565
Ag2 N4 2.200(10) 1_455
Ag2 O21 2.506(9) .
Ag2 O23 2.583(10) 7_565
Ag2 Ag2 2.8790(18) 3_565
P1 O16 1.612(8) 6_556
P1 O16 1.612(8) .
P1 O17 1.612(12) .
P1 O11 1.639(11) .
N1 C2 1.310(14) .
N1 C1 1.333(14) .
N2 C4 1.333(17) .
N2 C3 1.359(15) .
C3 N4 1.320(15) .
C3 C3 1.44(2) 3_565
N5 N4 1.338(17) .
N5 C4 1.362(18) .
N6 C1 1.284(17) .
N6 N3 1.362(15) .
N3 C2 1.332(15) .
N3 Ag2 2.194(10) 3_565
N4 Ag2 2.200(10) 1_655
O5 V7 1.906(3) 6_556
O5 W7 1.906(3) 6_556
O7 V2 1.941(9) 6_556
O7 W2 1.941(9) 6_556
O10 V2 1.916(5) 6_556
O10 W2 1.916(5) 6_556
O11 V2 2.316(7) 6_556
O11 W2 2.316(7) 6_556
O14 V4 1.898(3) 6_556
O14 W4 1.898(3) 6_556
O17 V1 2.342(7) 6_556
O17 W1 2.342(7) 6_556
O18 Ag1 2.418(10) 7_655
O19 V1 1.915(6) 6_556
O19 W1 1.915(6) 6_556
O23 Ag2 2.583(10) 7
C2 C2 1.48(2) 3_565

loop_
_platon_squeeze_void_nr
_platon_squeeze_void_average_x
_platon_squeeze_void_average_y
_platon_squeeze_void_average_z
_platon_squeeze_void_volume
_platon_squeeze_void_count_electrons
_platon_squeeze_void_content
1 -0.132 0.251 0.250 57 22 ' '
2 0.131 0.751 0.250 57 22 ' '
3 -0.132 0.249 0.750 57 22 ' '
4 0.131 0.749 0.750 56 22 ' '
5 0.380 0.210 0.250 72 24 ' '
6 0.380 0.290 0.750 72 24 ' '
7 0.500 1.000 0.000 82 27 ' '
8 0.500 1.000 0.500 82 27 ' '
9 0.500 0.500 0.500 82 27 ' '
10 0.500 0.500 1.000 82 27 ' '
11 0.620 0.710 0.250 72 24 ' '
12 0.620 0.790 0.750 72 24 ' '
